data_9012799
loop_
_publ_author_name
'Tang, X.'
'Gentiletti, M. J.'
'Lachgar, A.'
'Morozov, V. A.'
'Lazoryak, B. I.'

_publ_section_title
;The pillared layered framework of Ba3(In1-xMx)2(HXO4)6(0<=x<=1; M=Fe,Cr; X=P,
 As): synthesis, crystal structure, thermal stability and Mossbauer
 spectroscopy
;
_journal_name_full 'Solid State Sciences'
_journal_page_first 143
_journal_page_last 153
_journal_paper_doi 10.1016/S1293-2558(00)01118-3
_journal_volume 3
_journal_year 2001
_chemical_formula_structural Ba3(Fe0.5In0.5)2(HPO4)6
_chemical_formula_sum 'Ba3 Fe0.526 H6 In0.475 O24 P6'
_space_group_IT_number 167
_symmetry_space_group_name_Hall '-R 3 2"c'
_symmetry_space_group_name_H-M 'R -3 c :H'
_cell_angle_alpha 90
_cell_angle_beta 90
_cell_angle_gamma 120
_cell_length_a 9.502
_cell_length_b 9.502
_cell_length_c 37.116
_cell_formula_units_Z 6
_cell_volume 2902.163
_database_code_amcsd 0015517
_exptl_crystal_density_diffrn 3.679
_cod_original_sg_symbol_H-M 'R -3 c'
_cod_original_formula_sum 'Ba3 In.475 Fe.526 P6 O24 H6'
_cod_database_code 9012799
_amcsd_formula_title Ba3(Fe0.5In0.5)2(HPO4)6

loop_
_space_group_symop_operation_xyz
x,y,z
2/3+x,1/3+y,1/3+z
1/3+x,2/3+y,2/3+z
x,x-y,1/2+z
2/3+x,1/3+x-y,5/6+z
1/3+x,2/3+x-y,1/6+z
y,x,1/2-z
2/3+y,1/3+x,5/6-z
1/3+y,2/3+x,1/6-z
-x+y,y,1/2+z
2/3-x+y,1/3+y,5/6+z
1/3-x+y,2/3+y,1/6+z
-x,-x+y,1/2-z
2/3-x,1/3-x+y,5/6-z
1/3-x,2/3-x+y,1/6-z
-y,-x,1/2+z
2/3-y,1/3-x,5/6+z
1/3-y,2/3-x,1/6+z
x-y,-y,1/2-z
2/3+x-y,1/3-y,5/6-z
1/3+x-y,2/3-y,1/6-z
y,-x+y,-z
2/3+y,1/3-x+y,1/3-z
1/3+y,2/3-x+y,2/3-z
-x+y,-x,z
2/3-x+y,1/3-x,1/3+z
1/3-x+y,2/3-x,2/3+z
-x,-y,-z
2/3-x,1/3-y,1/3-z
1/3-x,2/3-y,2/3-z
-y,x-y,z
2/3-y,1/3+x-y,1/3+z
1/3-y,2/3+x-y,2/3+z
x-y,x,-z
2/3+x-y,1/3+x,1/3-z
1/3+x-y,2/3+x,2/3-z

loop_
_atom_site_label
_atom_site_fract_x
_atom_site_fract_y
_atom_site_fract_z
_atom_site_occupancy
_atom_site_U_iso_or_equiv
Ba 0.25820 0.92486 0.08333 1.00000 0.01460
In1 0.66667 0.33333 0.08333 0.15270 0.00750
Fe1 0.66667 0.33333 0.08333 0.34740 0.00750
In2 0.00000 0.00000 0.00000 0.32190 0.00670
Fe2 0.00000 0.00000 0.00000 0.17820 0.00670
P 0.36550 0.28670 0.03253 1.00000 0.01290
O1 0.46470 0.22420 0.05216 1.00000 0.01230
O2 0.39030 0.44660 0.04800 1.00000 0.01590
O3 0.18610 0.15310 0.03539 1.00000 0.01230
O-h4 0.41200 0.30980 -0.00823 1.00000 0.01810
H 0.50000 0.36000 -0.01500 1.00000 0.09000

loop_
_cod_related_entry_id
_cod_related_entry_database
_cod_related_entry_code
1 AMCSD 0015517
